data_1506632
loop_
_publ_author_name
'Shi, Weifeng'
'Zhang, Bo'
'Zhang, Jian'
'Liu, Binge'
'Zhang, Shiwei'
'Wang, Jianbo'

_publ_section_title
;
 Stereoselective intramolecular 1,3 C-H insertion in Rh(II) carbene
 reactions.
;
_journal_issue 14
_journal_name_full 'Organic letters'
_journal_page_first 3103
_journal_page_last 3106
_journal_paper_doi 10.1021/ol051130l
_journal_volume 7
_journal_year 2005
_chemical_formula_sum 'C18 H24 O4 S'
_chemical_formula_weight 336.43
_chemical_name_systematic
; 
 ? 
;
_space_group_IT_number 2
_symmetry_cell_setting triclinic
_symmetry_space_group_name_Hall '-P 1'
_symmetry_space_group_name_H-M 'P -1'
_atom_sites_solution_hydrogens 'hydrogen atoms are generated by HFIX'
_atom_sites_solution_primary direct
_atom_sites_solution_secondary difmap
_audit_creation_method SHELXL-97
_cell_angle_alpha 94.17(3)
_cell_angle_beta 104.87(3)
_cell_angle_gamma 117.63(3)
_cell_formula_units_Z 2
_cell_length_a 9.0592(18)
_cell_length_b 9.6194(19)
_cell_length_c 12.332(3)
_cell_measurement_reflns_used 7426
_cell_measurement_temperature 293(2)
_cell_measurement_theta_max 27.48
_cell_measurement_theta_min 2.58
_cell_volume 896.9(5)
_computing_cell_refinement 'Molecular Structure Corporation (1994)'
_computing_data_collection 'Molecular Structure Corporation (1994)'
_computing_data_reduction 'Sheldrick, G. M. (1997) SHELXS97, Program'
_computing_molecular_graphics 'Interactive Molecular Graphics XP, Virsion'
_computing_publication_material 'Sheldrick, G. M. (1997) SHELXL97, Program'
_computing_structure_refinement 'Sheldrick, G. M. (1997) SHELXL97, Program'
_computing_structure_solution 'Sheldrick, G. M. (1997) SHELXS97, Program'
_diffrn_ambient_temperature 293(2)
_diffrn_detector_area_resol_mean '100x100 microns'
_diffrn_measured_fraction_theta_full 0.968
_diffrn_measured_fraction_theta_max 0.968
_diffrn_measurement_device_type 'Rigaku RAXIS RAPID IP'
_diffrn_measurement_method Oscillation
_diffrn_radiation_monochromator graphite
_diffrn_radiation_source 'fine-focus sealed tube'
_diffrn_radiation_type MoK\a
_diffrn_radiation_wavelength 0.71073
_diffrn_reflns_av_R_equivalents 0.0381
_diffrn_reflns_av_sigmaI/netI 0.0349
_diffrn_reflns_limit_h_max 9
_diffrn_reflns_limit_h_min -11
_diffrn_reflns_limit_k_max 12
_diffrn_reflns_limit_k_min -12
_diffrn_reflns_limit_l_max 15
_diffrn_reflns_limit_l_min -16
_diffrn_reflns_number 3984
_diffrn_reflns_theta_full 27.48
_diffrn_reflns_theta_max 27.48
_diffrn_reflns_theta_min 2.58
_exptl_absorpt_coefficient_mu 0.197
_exptl_absorpt_correction_T_max 0.952
_exptl_absorpt_correction_T_min 0.906
_exptl_absorpt_correction_type empirical
_exptl_absorpt_process_details
; 
                                  HIGASHI, T. (1995). Abscor-Empirical
                                  Absorption
                                  Correction based on Fourier Series
                                  Approximation.Rigaku Corporation,Tokyo,
                                  Japan.
;
_exptl_crystal_colour Colourless
_exptl_crystal_density_diffrn 1.246
_exptl_crystal_density_method 'not measured'
_exptl_crystal_description Block
_exptl_crystal_F_000 360
_exptl_crystal_size_max 0.50
_exptl_crystal_size_mid 0.35
_exptl_crystal_size_min 0.25
_refine_diff_density_max 0.354
_refine_diff_density_min -0.362
_refine_diff_density_rms 0.045
_refine_ls_extinction_coef 0.185(11)
_refine_ls_extinction_expression Fc^*^=kFc[1+0.001xFc^2^\l^3^/sin(2\q)]^-1/4^
_refine_ls_extinction_method SHELXL
_refine_ls_goodness_of_fit_ref 1.049
_refine_ls_hydrogen_treatment 'hydrogen coordinates ride on the coordinates'
_refine_ls_matrix_type full
_refine_ls_number_parameters 211
_refine_ls_number_reflns 3984
_refine_ls_number_restraints 0
_refine_ls_restrained_S_all 1.049
_refine_ls_R_factor_all 0.0652
_refine_ls_R_factor_gt 0.0459
_refine_ls_shift/su_max 0.001
_refine_ls_shift/su_mean 0.000
_refine_ls_structure_factor_coef Fsqd
_refine_ls_weighting_details 'calc w=1/[\s^2^(Fo^2^)+(0.0818P)^2^+0.0000P] where P=(Fo^2^+2Fc^2^)/3'
_refine_ls_weighting_scheme calc
_refine_ls_wR_factor_gt 0.1275
_refine_ls_wR_factor_ref 0.1348
_reflns_number_gt 2809
_reflns_number_total 3984
_reflns_threshold_expression >2sigma(I)
_cod_data_source_file ol051130lsi20050516_054138.cif
_cod_data_source_block a
_cod_depositor_comments
;
The following automatic conversions were performed:

'_symmetry_cell_setting' value 'Triclinic' changed to 'triclinic'
according to /home/saulius/struct/CIF-dictionaries/cif_core.dic
dictionary named 'cif_core.dic' version 2.4.1 from
2010-06-29.

'_exptl_absorpt_correction_type' value 'Empirical'
changed to 'empirical' according to
/home/saulius/struct/CIF-dictionaries/cif_core.dic dictionary named
'cif_core.dic' version 2.4.1 from 2010-06-29.

Automatic conversion script
Id: cif_fix_values 1715 2011-07-08 13:25:40Z adriana 
;
_cod_original_cell_volume 896.9(3)
_cod_original_sg_symbol_H-M P-1
_cod_database_code 1506632

loop_
_symmetry_equiv_pos_as_xyz
'x, y, z'
'-x, -y, -z'

loop_
_atom_site_label
_atom_site_type_symbol
_atom_site_fract_x
_atom_site_fract_y
_atom_site_fract_z
_atom_site_U_iso_or_equiv
_atom_site_adp_type
_atom_site_occupancy
_atom_site_symmetry_multiplicity
_atom_site_calc_flag
_atom_site_refinement_flags
S S 0.51681(6) 0.96130(5) 0.29000(4) 0.04401(18) Uani 1 1 d .
O1 O 0.66148(16) 1.09837(16) 0.37640(11) 0.0532(4) Uani 1 1 d .
O2 O 0.55334(17) 0.85147(15) 0.23233(12) 0.0534(4) Uani 1 1 d .
O3 O 0.4633(2) 0.54693(18) 0.35234(14) 0.0706(5) Uani 1 1 d .
O4 O 0.63615(17) 0.77197(16) 0.49087(12) 0.0542(4) Uani 1 1 d .
C1 C 0.3574(2) 0.8575(2) 0.35438(15) 0.0423(4) Uani 1 1 d .
H1 H 0.3332 0.9276 0.3997 0.051 Uiso 1 1 calc R
C2 C 0.3524(2) 0.7171(2) 0.40626(15) 0.0439(4) Uani 1 1 d .
H2 H 0.3249 0.7159 0.4781 0.053 Uiso 1 1 calc R
C3 C 0.2012(2) 0.6878(2) 0.30372(15) 0.0428(4) Uani 1 1 d .
C4 C 0.1611(2) 0.5905(2) 0.18660(16) 0.0506(5) Uani 1 1 d .
H4A H 0.2696 0.6026 0.1779 0.061 Uiso 1 1 calc R
H4B H 0.1106 0.6307 0.1264 0.061 Uiso 1 1 calc R
C5 C 0.0322(3) 0.4131(2) 0.17444(19) 0.0615(6) Uani 1 1 d .
H5A H 0.0009 0.3545 0.0972 0.074 Uiso 1 1 calc R
H5B H 0.0894 0.3700 0.2280 0.074 Uiso 1 1 calc R
C6 C -0.1347(3) 0.3872(3) 0.1975(2) 0.0710(7) Uani 1 1 d .
H6A H -0.2103 0.2737 0.1925 0.085 Uiso 1 1 calc R
H6B H -0.1984 0.4206 0.1394 0.085 Uiso 1 1 calc R
C7 C -0.0899(3) 0.4838(3) 0.3169(2) 0.0659(6) Uani 1 1 d .
H7A H -0.1973 0.4701 0.3286 0.079 Uiso 1 1 calc R
H7B H -0.0360 0.4437 0.3753 0.079 Uiso 1 1 calc R
C8 C 0.0359(2) 0.6614(2) 0.32916(17) 0.0509(5) Uani 1 1 d .
H8A H -0.0232 0.7041 0.2765 0.061 Uiso 1 1 calc R
H8B H 0.0685 0.7194 0.4069 0.061 Uiso 1 1 calc R
C9 C 0.4854(3) 0.6659(2) 0.40814(17) 0.0476(4) Uani 1 1 d .
C10 C 0.7841(3) 0.7457(3) 0.5090(2) 0.0659(6) Uani 1 1 d .
H10A H 0.8217 0.7546 0.4417 0.079 Uiso 1 1 calc R
H10B H 0.7517 0.6391 0.5231 0.079 Uiso 1 1 calc R
C11 C 0.9290(3) 0.8710(3) 0.6109(3) 0.0827(8) Uani 1 1 d .
H11A H 0.9564 0.9759 0.5973 0.124 Uiso 1 1 calc R
H11B H 1.0318 0.8600 0.6235 0.124 Uiso 1 1 calc R
H11C H 0.8922 0.8578 0.6776 0.124 Uiso 1 1 calc R
C12 C 0.4150(2) 1.0343(2) 0.18671(15) 0.0441(4) Uani 1 1 d .
C13 C 0.3449(3) 0.9571(2) 0.07158(17) 0.0543(5) Uani 1 1 d .
H13 H 0.3463 0.8635 0.0487 0.065 Uiso 1 1 calc R
C14 C 0.2732(3) 1.0200(3) -0.00836(18) 0.0625(6) Uani 1 1 d .
H14 H 0.2268 0.9684 -0.0857 0.075 Uiso 1 1 calc R
C15 C 0.2685(3) 1.1580(3) 0.02321(19) 0.0637(6) Uani 1 1 d .
C16 C 0.3384(3) 1.2326(3) 0.1389(2) 0.0676(6) Uani 1 1 d .
H16 H 0.3360 1.3256 0.1618 0.081 Uiso 1 1 calc R
C17 C 0.4111(3) 1.1726(2) 0.22021(18) 0.0556(5) Uani 1 1 d .
H17 H 0.4576 1.2244 0.2975 0.067 Uiso 1 1 calc R
C18 C 0.1934(5) 1.2274(4) -0.0670(2) 0.1003(10) Uani 1 1 d .
H18A H 0.2466 1.2374 -0.1262 0.150 Uiso 1 1 calc R
H18B H 0.2179 1.3315 -0.0320 0.150 Uiso 1 1 calc R
H18C H 0.0682 1.1572 -0.1001 0.150 Uiso 1 1 calc R

loop_
_atom_site_aniso_label
_atom_site_aniso_U_11
_atom_site_aniso_U_22
_atom_site_aniso_U_33
_atom_site_aniso_U_23
_atom_site_aniso_U_13
_atom_site_aniso_U_12
S 0.0366(2) 0.0491(3) 0.0465(3) 0.0090(2) 0.01708(19) 0.0201(2)
O1 0.0361(7) 0.0558(8) 0.0539(8) 0.0050(6) 0.0109(6) 0.0153(6)
O2 0.0538(8) 0.0602(8) 0.0594(8) 0.0126(7) 0.0280(7) 0.0342(7)
O3 0.0729(10) 0.0640(10) 0.0794(11) -0.0001(9) 0.0191(9) 0.0430(9)
O4 0.0449(7) 0.0609(8) 0.0636(8) 0.0122(7) 0.0160(6) 0.0330(7)
C1 0.0384(9) 0.0467(10) 0.0454(9) 0.0091(8) 0.0181(8) 0.0220(8)
C2 0.0402(9) 0.0500(10) 0.0423(9) 0.0092(8) 0.0163(8) 0.0221(8)
C3 0.0378(9) 0.0466(10) 0.0429(9) 0.0096(8) 0.0156(8) 0.0191(8)
C4 0.0462(10) 0.0538(11) 0.0417(10) 0.0065(9) 0.0146(8) 0.0178(9)
C5 0.0570(12) 0.0526(12) 0.0593(12) -0.0009(10) 0.0212(10) 0.0160(10)
C6 0.0521(12) 0.0583(13) 0.0788(15) -0.0001(12) 0.0242(11) 0.0099(11)
C7 0.0524(12) 0.0620(13) 0.0797(15) 0.0128(12) 0.0359(11) 0.0190(11)
C8 0.0401(9) 0.0596(12) 0.0543(11) 0.0121(10) 0.0182(8) 0.0247(9)
C9 0.0476(10) 0.0505(11) 0.0493(10) 0.0130(9) 0.0186(8) 0.0265(9)
C10 0.0511(12) 0.0718(14) 0.0954(17) 0.0302(13) 0.0308(12) 0.0420(11)
C11 0.0480(12) 0.1009(19) 0.0984(19) 0.0316(16) 0.0170(13) 0.0390(14)
C12 0.0373(9) 0.0480(10) 0.0461(10) 0.0098(8) 0.0175(8) 0.0188(8)
C13 0.0603(12) 0.0519(11) 0.0498(11) 0.0088(9) 0.0203(9) 0.0267(10)
C14 0.0715(14) 0.0724(14) 0.0450(11) 0.0115(11) 0.0177(10) 0.0382(12)
C15 0.0675(14) 0.0798(15) 0.0623(13) 0.0269(12) 0.0270(11) 0.0469(13)
C16 0.0822(16) 0.0712(14) 0.0697(15) 0.0163(12) 0.0273(13) 0.0530(14)
C17 0.0573(12) 0.0591(12) 0.0520(11) 0.0035(10) 0.0159(9) 0.0328(10)
C18 0.130(3) 0.137(3) 0.0813(18) 0.0474(19) 0.0353(18) 0.100(2)

loop_
_atom_type_symbol
_atom_type_description
_atom_type_scat_dispersion_real
_atom_type_scat_dispersion_imag
_atom_type_scat_source
C C 0.0033 0.0016 'International Tables Vol C Tables 4.2.6.8 and 6.1.1.4'
H H 0.0000 0.0000 'International Tables Vol C Tables 4.2.6.8 and 6.1.1.4'
O O 0.0106 0.0060 'International Tables Vol C Tables 4.2.6.8 and 6.1.1.4'
S S 0.1246 0.1234 'International Tables Vol C Tables 4.2.6.8 and 6.1.1.4'

loop_
_geom_angle_atom_site_label_1
_geom_angle_atom_site_label_2
_geom_angle_atom_site_label_3
_geom_angle
O2 S O1 118.25(8)
O2 S C1 110.01(8)
O1 S C1 107.15(9)
O2 S C12 108.98(9)
O1 S C12 107.35(9)
C1 S C12 104.16(9)
C9 O4 C10 117.84(16)
C3 C1 C2 59.14(11)
C3 C1 S 125.10(13)
C2 C1 S 120.77(12)
C9 C2 C3 126.71(16)
C9 C2 C1 121.77(16)
C3 C2 C1 60.37(12)
C2 C3 C8 115.36(15)
C2 C3 C1 60.49(12)
C8 C3 C1 113.92(15)
C2 C3 C4 121.86(16)
C8 C3 C4 112.79(16)
C1 C3 C4 122.97(15)
C3 C4 C5 110.39(16)
C6 C5 C4 112.20(18)
C5 C6 C7 110.67(19)
C8 C7 C6 110.62(19)
C3 C8 C7 111.41(17)
O3 C9 O4 124.01(19)
O3 C9 C2 127.75(19)
O4 C9 C2 108.08(15)
O4 C10 C11 107.24(18)
C17 C12 C13 120.03(19)
C17 C12 S 119.81(15)
C13 C12 S 120.11(15)
C14 C13 C12 119.28(19)
C13 C14 C15 121.6(2)
C14 C15 C16 118.1(2)
C14 C15 C18 120.5(2)
C16 C15 C18 121.4(2)
C17 C16 C15 121.4(2)
C16 C17 C12 119.55(19)

loop_
_geom_bond_atom_site_label_1
_geom_bond_atom_site_label_2
_geom_bond_distance
S O2 1.4379(13)
S O1 1.4379(16)
S C1 1.7548(18)
S C12 1.759(2)
O3 C9 1.194(2)
O4 C9 1.337(2)
O4 C10 1.442(2)
C1 C3 1.521(2)
C1 C2 1.522(3)
C2 C9 1.494(3)
C2 C3 1.502(3)
C3 C8 1.519(2)
C3 C4 1.521(2)
C4 C5 1.524(3)
C5 C6 1.520(3)
C6 C7 1.531(3)
C7 C8 1.519(3)
C10 C11 1.490(3)
C12 C17 1.383(3)
C12 C13 1.385(3)
C13 C14 1.372(3)
C14 C15 1.379(3)
C15 C16 1.385(3)
C15 C18 1.512(3)
C16 C17 1.368(3)

loop_
_geom_torsion_atom_site_label_1
_geom_torsion_atom_site_label_2
_geom_torsion_atom_site_label_3
_geom_torsion_atom_site_label_4
_geom_torsion
O2 S C1 C3 -36.53(17)
O1 S C1 C3 -166.29(14)
C12 S C1 C3 80.15(16)
O2 S C1 C2 35.34(16)
O1 S C1 C2 -94.41(15)
C12 S C1 C2 152.02(14)
C3 C1 C2 C9 117.17(19)
S C1 C2 C9 2.1(2)
S C1 C2 C3 -115.07(15)
C9 C2 C3 C8 146.33(18)
C1 C2 C3 C8 -104.32(18)
C9 C2 C3 C1 -109.4(2)
C9 C2 C3 C4 3.3(3)
C1 C2 C3 C4 112.62(18)
S C1 C3 C2 107.97(16)
C2 C1 C3 C8 106.70(17)
S C1 C3 C8 -145.33(15)
C2 C1 C3 C4 -110.84(19)
S C1 C3 C4 -2.9(3)
C2 C3 C4 C5 90.7(2)
C8 C3 C4 C5 -53.2(2)
C1 C3 C4 C5 163.92(17)
C3 C4 C5 C6 54.3(3)
C4 C5 C6 C7 -56.4(3)
C5 C6 C7 C8 56.4(3)
C2 C3 C8 C7 -91.8(2)
C1 C3 C8 C7 -159.07(17)
C4 C3 C8 C7 54.6(2)
C6 C7 C8 C3 -55.4(3)
C10 O4 C9 O3 3.8(3)
C10 O4 C9 C2 179.55(17)
C3 C2 C9 O3 -33.9(3)
C1 C2 C9 O3 -108.6(2)
C3 C2 C9 O4 150.58(17)
C1 C2 C9 O4 75.9(2)
C9 O4 C10 C11 -175.38(18)
O2 S C12 C17 -162.03(15)
O1 S C12 C17 -32.84(17)
C1 S C12 C17 80.58(17)
O2 S C12 C13 15.56(18)
O1 S C12 C13 144.74(15)
C1 S C12 C13 -101.83(17)
C17 C12 C13 C14 0.5(3)
S C12 C13 C14 -177.03(16)
C12 C13 C14 C15 -0.4(3)
C13 C14 C15 C16 0.0(3)
C13 C14 C15 C18 178.3(2)
C14 C15 C16 C17 0.2(4)
C18 C15 C16 C17 -178.0(3)
C15 C16 C17 C12 -0.1(4)
C13 C12 C17 C16 -0.3(3)
S C12 C17 C16 177.25(17)
